data_7244480
loop_
_publ_author_name
'Mouli, M. S. S. Vinod'
'Mishra, Ashutosh Kumar'

_publ_section_title
;
 Formation of the silver-flavin coordination polymers and their
 morphological studies
;
_journal_name_full CrystEngComm
_journal_paper_doi 10.1039/D2CE00071G
_journal_year 2022
_chemical_formula_moiety 'C13 H12 Ag N4 O2, B F4'
_chemical_formula_sum 'C13 H12 Ag B F4 N4 O2'
_chemical_formula_weight 450.95
_chemical_name_systematic PF-AgBF4
_space_group_crystal_system monoclinic
_space_group_IT_number 14
_space_group_name_Hall '-P 2yn'
_space_group_name_H-M_alt 'P 1 21/n 1'
_atom_sites_solution_hydrogens geom
_audit_creation_date 2021-11-09
_audit_creation_method
;
Olex2 1.2
(compiled 2018.05.29 svn.r3508 for OlexSys, GUI svn.r5506)
;
_audit_update_record
;
2021-11-09 deposited with the CCDC.	2022-02-21 downloaded from the CCDC.
;
_cell_angle_alpha 90
_cell_angle_beta 93.50(3)
_cell_angle_gamma 90
_cell_formula_units_Z 4
_cell_length_a 8.9525(18)
_cell_length_b 14.411(3)
_cell_length_c 11.948(2)
_cell_measurement_reflns_used 2348
_cell_measurement_temperature 298
_cell_measurement_theta_max 28.045
_cell_measurement_theta_min 2.764
_cell_volume 1538.6(5)
_computing_molecular_graphics 'Olex2 (Dolomanov et al., 2009)'
_computing_publication_material 'Olex2 (Dolomanov et al., 2009)'
_computing_structure_refinement 'ShelXL (Sheldrick, 2015)'
_computing_structure_solution 'SHELXT 2018/2 (Sheldrick, 2018)'
_diffrn_ambient_temperature 298
_diffrn_measured_fraction_theta_full 1.000
_diffrn_measured_fraction_theta_max 0.966
_diffrn_measurement_device_type 'SuperNova, Dual, Cu at zero, Eos'
_diffrn_radiation_type MoK\a
_diffrn_radiation_wavelength 0.71073
_diffrn_reflns_av_R_equivalents 0.0237
_diffrn_reflns_av_unetI/netI 0.0400
_diffrn_reflns_Laue_measured_fraction_full 1.000
_diffrn_reflns_Laue_measured_fraction_max 0.966
_diffrn_reflns_limit_h_max 11
_diffrn_reflns_limit_h_min -8
_diffrn_reflns_limit_k_max 18
_diffrn_reflns_limit_k_min -17
_diffrn_reflns_limit_l_max 12
_diffrn_reflns_limit_l_min -15
_diffrn_reflns_number 6257
_diffrn_reflns_point_group_measured_fraction_full 1.000
_diffrn_reflns_point_group_measured_fraction_max 0.966
_diffrn_reflns_theta_full 25.242
_diffrn_reflns_theta_max 27.484
_diffrn_reflns_theta_min 2.217
_exptl_absorpt_coefficient_mu 1.371
_exptl_absorpt_correction_T_max 1.00000
_exptl_absorpt_correction_T_min 0.89778
_exptl_absorpt_correction_type multi-scan
_exptl_absorpt_process_details
;
CrysAlisPro 1.171.39.46e (Rigaku Oxford Diffraction, 2018)
Empirical absorption correction using spherical harmonics,
 implemented in SCALE3 ABSPACK scaling algorithm.
;
_exptl_crystal_colour 'clear orangish orange'
_exptl_crystal_colour_lustre clear
_exptl_crystal_colour_modifier orangish
_exptl_crystal_colour_primary orange
_exptl_crystal_density_diffrn 1.947
_exptl_crystal_description irregular
_exptl_crystal_F_000 888
_exptl_crystal_size_max 0.7
_exptl_crystal_size_mid 0.6
_exptl_crystal_size_min 0.5
_refine_diff_density_max 1.057
_refine_diff_density_min -0.561
_refine_diff_density_rms 0.099
_refine_ls_extinction_method none
_refine_ls_goodness_of_fit_ref 1.048
_refine_ls_hydrogen_treatment constr
_refine_ls_matrix_type full
_refine_ls_number_parameters 227
_refine_ls_number_reflns 3411
_refine_ls_number_restraints 0
_refine_ls_restrained_S_all 1.048
_refine_ls_R_factor_all 0.0718
_refine_ls_R_factor_gt 0.0506
_refine_ls_shift/su_max 0.001
_refine_ls_shift/su_mean 0.000
_refine_ls_structure_factor_coef Fsqd
_refine_ls_weighting_details 'w=1/[\s^2^(Fo^2^)+(0.0542P)^2^+3.1139P] where P=(Fo^2^+2Fc^2^)/3'
_refine_ls_weighting_scheme calc
_refine_ls_wR_factor_gt 0.1211
_refine_ls_wR_factor_ref 0.1359
_reflns_Friedel_coverage 0.000
_reflns_number_gt 2505
_reflns_number_total 3411
_reflns_threshold_expression 'I > 2\s(I)'
_cod_data_source_file d2ce00071g2.cif
_cod_data_source_block PF-AgBF4
_cod_database_code 7244480
_shelx_shelxl_version_number 2018/3
_shelx_space_group_comment
;
The symmetry employed for this shelxl refinement is uniquely defined
by the following loop, which should always be used as a source of
symmetry information in preference to the above space-group names.
They are only intended as comments.
;
_shelx_estimated_absorpt_t_max 0.547
_shelx_estimated_absorpt_t_min 0.447
_olex2_refinement_description
;
1. Fixed Uiso
 At 1.2 times of:
  All C(H) groups, All C(H,H) groups, All N(H) groups
 At 1.5 times of:
  All C(H,H,H) groups
2.a Secondary CH2 refined with riding coordinates:
 C11(H11A,H11B), C12(H12A,H12B)
2.b Aromatic/amide H refined with riding coordinates:
 N3(H3), C9(H9), C6(H6), C7(H7), C8(H8)
2.c Idealised Me refined as rotating group:
 C13(H13A,H13B,H13C)
;
_olex2_submission_special_instructions 'No special instructions were received'

loop_
_space_group_symop_operation_xyz
'x, y, z'
'-x+1/2, y+1/2, -z+1/2'
'-x, -y, -z'
'x-1/2, -y-1/2, z-1/2'

loop_
_atom_site_label
_atom_site_type_symbol
_atom_site_fract_x
_atom_site_fract_y
_atom_site_fract_z
_atom_site_U_iso_or_equiv
_atom_site_adp_type
_atom_site_occupancy
_atom_site_site_symmetry_order
_atom_site_calc_flag
_atom_site_refinement_flags_posn
_atom_site_refinement_flags_adp
_atom_site_refinement_flags_occupancy
_atom_site_disorder_assembly
_atom_site_disorder_group
Ag1 Ag 0.14691(5) 0.29166(3) 0.76094(3) 0.05738(19) Uani 1 1 d . . . . .
O2 O 0.5526(4) 0.0748(2) 0.3923(3) 0.0503(9) Uani 1 1 d . . . . .
O4 O 0.2689(4) 0.1521(2) 0.6762(3) 0.0493(9) Uani 1 1 d . . . . .
N10 N 0.3885(4) 0.3763(2) 0.4038(3) 0.0349(8) Uani 1 1 d . . . . .
N1 N 0.4817(4) 0.2250(2) 0.3966(3) 0.0352(8) Uani 1 1 d . . . . .
N3 N 0.4120(4) 0.1146(3) 0.5346(3) 0.0364(9) Uani 1 1 d . . . . .
H3 H 0.419204 0.058485 0.558906 0.044 Uiso 1 1 calc R . . . .
N5 N 0.2451(4) 0.3317(3) 0.5969(3) 0.0360(8) Uani 1 1 d . . . . .
C10A C 0.4014(5) 0.2892(3) 0.4457(3) 0.0307(9) Uani 1 1 d . . . . .
C4A C 0.3227(5) 0.2698(3) 0.5446(3) 0.0314(9) Uani 1 1 d . . . . .
C9A C 0.3064(5) 0.4433(3) 0.4568(4) 0.0385(10) Uani 1 1 d . . . . .
C4 C 0.3311(5) 0.1750(3) 0.5928(4) 0.0339(9) Uani 1 1 d . . . . .
C2 C 0.4839(5) 0.1361(3) 0.4391(4) 0.0364(10) Uani 1 1 d . . . . .
F3 F 0.5729(5) 0.2857(3) 0.6993(4) 0.1027(15) Uani 1 1 d . . . . .
C5A C 0.2377(5) 0.4196(3) 0.5562(4) 0.0376(10) Uani 1 1 d . . . . .
C9 C 0.2910(7) 0.5343(3) 0.4162(5) 0.0563(14) Uani 1 1 d . . . . .
H9 H 0.333084 0.551433 0.349956 0.068 Uiso 1 1 calc R . . . .
C6 C 0.1583(6) 0.4876(4) 0.6143(4) 0.0498(13) Uani 1 1 d . . . . .
H6 H 0.112963 0.471940 0.679699 0.060 Uiso 1 1 calc R . . . .
C11 C 0.4550(6) 0.3991(3) 0.2958(4) 0.0475(13) Uani 1 1 d . . . . .
H11A H 0.542000 0.360356 0.286800 0.057 Uiso 1 1 calc R . . . .
H11B H 0.487236 0.463382 0.296807 0.057 Uiso 1 1 calc R . . . .
F1 F 0.6698(6) 0.3688(4) 0.8454(5) 0.132(2) Uani 1 1 d . . . . .
C7 C 0.1488(7) 0.5753(4) 0.5742(5) 0.0592(15) Uani 1 1 d . . . . .
H7 H 0.099100 0.620535 0.613267 0.071 Uiso 1 1 calc R . . . .
F2 F 0.4292(6) 0.3554(6) 0.8129(5) 0.194(4) Uani 1 1 d . . . . .
F4 F 0.5773(8) 0.2359(5) 0.8704(6) 0.170(3) Uani 1 1 d . . . . .
C8 C 0.2128(7) 0.5980(4) 0.4754(5) 0.0623(16) Uani 1 1 d . . . . .
H8 H 0.202667 0.658189 0.448082 0.075 Uiso 1 1 calc R . . . .
C12 C 0.3396(9) 0.3834(6) 0.1963(5) 0.088(2) Uani 1 1 d . . . . .
H12A H 0.304335 0.319840 0.198277 0.106 Uiso 1 1 calc R . . . .
H12B H 0.254429 0.423784 0.204958 0.106 Uiso 1 1 calc R . . . .
B1 B 0.5541(10) 0.3122(7) 0.8100(7) 0.077(2) Uani 1 1 d . . . . .
C13 C 0.3999(11) 0.4013(7) 0.0858(6) 0.116(3) Uani 1 1 d . . . . .
H13A H 0.323145 0.390307 0.027642 0.174 Uiso 1 1 calc GR . . . .
H13B H 0.482849 0.360510 0.075649 0.174 Uiso 1 1 calc GR . . . .
H13C H 0.432882 0.464520 0.082325 0.174 Uiso 1 1 calc GR . . . .

loop_
_atom_site_aniso_label
_atom_site_aniso_U_11
_atom_site_aniso_U_22
_atom_site_aniso_U_33
_atom_site_aniso_U_23
_atom_site_aniso_U_13
_atom_site_aniso_U_12
Ag1 0.0734(3) 0.0582(3) 0.0453(3) -0.00374(18) 0.0422(2) 0.0016(2)
O2 0.074(2) 0.0366(17) 0.0444(19) 0.0085(15) 0.0362(18) 0.0144(17)
O4 0.068(2) 0.0436(19) 0.0396(18) 0.0087(15) 0.0343(17) 0.0067(17)
N10 0.046(2) 0.0310(18) 0.0287(18) 0.0027(15) 0.0141(16) 0.0016(16)
N1 0.046(2) 0.0342(19) 0.0279(18) 0.0025(14) 0.0202(17) 0.0058(16)
N3 0.048(2) 0.0323(19) 0.0307(18) 0.0066(15) 0.0194(17) 0.0040(16)
N5 0.040(2) 0.041(2) 0.0284(18) -0.0040(16) 0.0125(16) 0.0059(17)
C10A 0.035(2) 0.032(2) 0.026(2) 0.0014(16) 0.0102(17) -0.0018(18)
C4A 0.034(2) 0.036(2) 0.025(2) -0.0012(17) 0.0111(17) 0.0017(18)
C9A 0.047(3) 0.033(2) 0.036(2) -0.0016(19) 0.008(2) 0.001(2)
C4 0.038(2) 0.036(2) 0.028(2) 0.0025(18) 0.0125(18) -0.0017(19)
C2 0.045(3) 0.036(2) 0.030(2) 0.0027(18) 0.0187(19) 0.005(2)
F3 0.093(3) 0.121(4) 0.094(3) -0.010(3) -0.004(3) 0.001(3)
C5A 0.046(3) 0.037(2) 0.031(2) -0.0044(19) 0.0079(19) 0.003(2)
C9 0.082(4) 0.039(3) 0.050(3) 0.007(2) 0.017(3) 0.011(3)
C6 0.059(3) 0.049(3) 0.043(3) -0.011(2) 0.013(2) 0.013(3)
C11 0.069(3) 0.037(2) 0.039(3) 0.007(2) 0.027(2) -0.001(2)
F1 0.107(4) 0.125(4) 0.159(5) -0.025(4) -0.043(4) -0.016(3)
C7 0.074(4) 0.047(3) 0.057(3) -0.014(3) 0.008(3) 0.018(3)
F2 0.086(4) 0.329(10) 0.158(6) -0.143(6) -0.058(4) 0.078(5)
F4 0.171(6) 0.158(5) 0.175(6) 0.102(5) -0.037(5) -0.061(5)
C8 0.092(5) 0.036(3) 0.059(4) 0.000(2) 0.005(3) 0.013(3)
C12 0.137(7) 0.094(5) 0.036(3) -0.002(3) 0.023(4) -0.038(5)
B1 0.071(5) 0.093(6) 0.063(5) 0.026(4) -0.016(4) -0.020(5)
C13 0.147(8) 0.150(8) 0.054(4) 0.014(5) 0.023(5) 0.010(7)

loop_
_atom_type_symbol
_atom_type_description
_atom_type_scat_dispersion_real
_atom_type_scat_dispersion_imag
_atom_type_scat_source
C C 0.0033 0.0016 'International Tables Vol C Tables 4.2.6.8 and 6.1.1.4'
H H 0.0000 0.0000 'International Tables Vol C Tables 4.2.6.8 and 6.1.1.4'
B B 0.0013 0.0007 'International Tables Vol C Tables 4.2.6.8 and 6.1.1.4'
N N 0.0061 0.0033 'International Tables Vol C Tables 4.2.6.8 and 6.1.1.4'
O O 0.0106 0.0060 'International Tables Vol C Tables 4.2.6.8 and 6.1.1.4'
F F 0.0171 0.0103 'International Tables Vol C Tables 4.2.6.8 and 6.1.1.4'
Ag Ag -0.8971 1.1015 'International Tables Vol C Tables 4.2.6.8 and 6.1.1.4'

loop_
_geom_angle_atom_site_label_1
_geom_angle_atom_site_label_2
_geom_angle_atom_site_label_3
_geom_angle
_geom_angle_site_symmetry_1
_geom_angle_site_symmetry_3
_geom_angle_publ_flag
N1 Ag1 O4 121.16(11) 4_566 . ?
N5 Ag1 O4 69.93(12) . . ?
N5 Ag1 N1 160.98(14) . 4_566 ?
C4 O4 Ag1 110.1(3) . . ?
C10A N10 C9A 120.8(3) . . ?
C10A N10 C11 119.7(3) . . ?
C9A N10 C11 119.4(4) . . ?
C10A N1 Ag1 141.3(3) . 4_665 ?
C10A N1 C2 118.7(3) . . ?
C2 N1 Ag1 99.8(2) . 4_665 ?
C4 N3 C2 124.9(4) . . ?
C4A N5 Ag1 118.9(3) . . ?
C4A N5 C5A 118.6(4) . . ?
C5A N5 Ag1 122.2(3) . . ?
N10 C10A C4A 116.6(4) . . ?
N1 C10A N10 121.2(4) . . ?
N1 C10A C4A 122.2(4) . . ?
N5 C4A C10A 124.0(4) . . ?
N5 C4A C4 117.2(4) . . ?
C10A C4A C4 118.8(4) . . ?
N10 C9A C5A 119.0(4) . . ?
N10 C9A C9 122.4(4) . . ?
C9 C9A C5A 118.6(4) . . ?
O4 C4 N3 122.3(4) . . ?
O4 C4 C4A 123.6(4) . . ?
N3 C4 C4A 114.2(3) . . ?
O2 C2 N1 119.8(4) . . ?
O2 C2 N3 119.0(4) . . ?
N1 C2 N3 121.2(4) . . ?
N5 C5A C9A 120.9(4) . . ?
N5 C5A C6 119.0(4) . . ?
C9A C5A C6 120.1(4) . . ?
C8 C9 C9A 119.2(5) . . ?
C7 C6 C5A 119.7(5) . . ?
N10 C11 C12 110.5(4) . . ?
C6 C7 C8 120.1(5) . . ?
C9 C8 C7 122.2(5) . . ?
C13 C12 C11 113.5(6) . . ?
F1 B1 F3 108.9(7) . . ?
F2 B1 F3 108.3(6) . . ?
F2 B1 F1 110.3(8) . . ?
F2 B1 F4 119.8(9) . . ?
F4 B1 F3 105.4(8) . . ?
F4 B1 F1 103.7(7) . . ?

loop_
_geom_bond_atom_site_label_1
_geom_bond_atom_site_label_2
_geom_bond_distance
_geom_bond_site_symmetry_2
_geom_bond_publ_flag
Ag1 O4 2.529(3) . ?
Ag1 N1 2.272(3) 4_566 ?
Ag1 N5 2.271(4) . ?
O2 C2 1.230(5) . ?
O4 C4 1.216(5) . ?
N10 C10A 1.354(5) . ?
N10 C9A 1.390(6) . ?
N10 C11 1.490(5) . ?
N1 C10A 1.330(5) . ?
N1 C2 1.377(5) . ?
N3 C4 1.352(5) . ?
N3 C2 1.379(5) . ?
N5 C4A 1.311(5) . ?
N5 C5A 1.358(6) . ?
C10A C4A 1.440(5) . ?
C4A C4 1.484(6) . ?
C9A C5A 1.412(6) . ?
C9A C9 1.402(7) . ?
F3 B1 1.398(10) . ?
C5A C6 1.417(6) . ?
C9 C8 1.376(7) . ?
C6 C7 1.353(8) . ?
C11 C12 1.543(9) . ?
F1 B1 1.365(9) . ?
C7 C8 1.382(8) . ?
F2 B1 1.283(10) . ?
F4 B1 1.324(9) . ?
C12 C13 1.479(9) . ?
